data_7003855
loop_
_publ_author_name
'Findlater, Michael'
'Hill, Nicholas J.'
'Cowley, Alan H.'

_publ_section_title
;
 Synthesis and structure of two new (guanidinate)boron dichlorides and
 their attempted conversion to boron(i) derivatives
;
_journal_issue 33
_journal_name_full 'Dalton Transactions'
_journal_page_first 4419
_journal_page_last 4423
_journal_paper_doi 10.1039/b800625c
_journal_year 2008
_chemical_formula_moiety 'C25 H34 N2'
_chemical_formula_sum 'C25 H34 N2'
_chemical_formula_weight 362.54
_space_group_IT_number 14
_symmetry_cell_setting monoclinic
_symmetry_space_group_name_Hall '-P 2ybc'
_symmetry_space_group_name_H-M 'P 1 21/c 1'
_atom_sites_solution_hydrogens geom
_atom_sites_solution_primary direct
_atom_sites_solution_secondary difmap
_cell_angle_alpha 90
_cell_angle_beta 102.93(3)
_cell_angle_gamma 90
_cell_formula_units_Z 4
_cell_length_a 9.0454(18)
_cell_length_b 13.424(3)
_cell_length_c 18.684(4)
_cell_measurement_reflns_used 4989
_cell_measurement_temperature 153(2)
_cell_measurement_theta_max 27.43
_cell_measurement_theta_min 2.70
_cell_volume 2211.2(9)
_computing_cell_refinement Denzo
_computing_data_collection 'Nonius Collect'
_computing_data_reduction Scalepack
_computing_molecular_graphics 'SHELXL-97 (Sheldrick, 1997)'
_computing_publication_material 'SHELXL-97 (Sheldrick, 1997)'
_computing_structure_refinement 'SHELXL-97 (Sheldrick, 1997)'
_computing_structure_solution 'SHELXL-97 (Sheldrick, 1997)'
_diffrn_ambient_temperature 153(2)
_diffrn_measured_fraction_theta_full 0.991
_diffrn_measured_fraction_theta_max 0.991
_diffrn_measurement_device_type 'Nonius Kappa CCD'
_diffrn_measurement_method \w-scan
_diffrn_radiation_monochromator graphite
_diffrn_radiation_source 'fine-focus sealed tube'
_diffrn_radiation_type MoK\a
_diffrn_radiation_wavelength 0.71073
_diffrn_reflns_av_R_equivalents 0.0592
_diffrn_reflns_av_sigmaI/netI 0.1127
_diffrn_reflns_limit_h_max 11
_diffrn_reflns_limit_h_min -11
_diffrn_reflns_limit_k_max 17
_diffrn_reflns_limit_k_min -16
_diffrn_reflns_limit_l_max 24
_diffrn_reflns_limit_l_min -24
_diffrn_reflns_number 8257
_diffrn_reflns_theta_full 27.43
_diffrn_reflns_theta_max 27.43
_diffrn_reflns_theta_min 2.70
_exptl_absorpt_coefficient_mu 0.063
_exptl_absorpt_correction_type none
_exptl_crystal_colour colorless
_exptl_crystal_density_diffrn 1.089
_exptl_crystal_density_method 'not measured'
_exptl_crystal_description block
_exptl_crystal_F_000 792
_exptl_crystal_size_max 0.30
_exptl_crystal_size_mid 0.25
_exptl_crystal_size_min 0.20
_refine_diff_density_max 0.181
_refine_diff_density_min -0.182
_refine_diff_density_rms 0.042
_refine_ls_extinction_coef 0.009(2)
_refine_ls_extinction_expression Fc^*^=kFc[1+0.001xFc^2^\l^3^/sin(2\q)]^-1/4^
_refine_ls_extinction_method SHELXL
_refine_ls_goodness_of_fit_ref 0.934
_refine_ls_hydrogen_treatment constr
_refine_ls_matrix_type full
_refine_ls_number_parameters 253
_refine_ls_number_reflns 4989
_refine_ls_number_restraints 0
_refine_ls_restrained_S_all 0.934
_refine_ls_R_factor_all 0.1488
_refine_ls_R_factor_gt 0.0566
_refine_ls_shift/su_max 0.000
_refine_ls_shift/su_mean 0.000
_refine_ls_structure_factor_coef Fsqd
_refine_ls_weighting_details 'calc w=1/[\s^2^(Fo^2^)+(0.0788P)^2^+0.0000P] where P=(Fo^2^+2Fc^2^)/3'
_refine_ls_weighting_scheme calc
_refine_ls_wR_factor_gt 0.1250
_refine_ls_wR_factor_ref 0.1615
_reflns_number_gt 2375
_reflns_number_total 4989
_reflns_threshold_expression >2sigma(I)
_cod_data_source_file b800625c.txt
_cod_data_source_block mfnh090
_cod_original_cell_volume 2211.1(9)
_cod_original_sg_symbol_Hall -P2ybc
_cod_original_sg_symbol_H-M P21/c
_cod_database_code 7003855

loop_
_symmetry_equiv_pos_as_xyz
'x, y, z'
'-x, y+1/2, -z+1/2'
'-x, -y, -z'
'x, -y-1/2, z-1/2'

loop_
_atom_site_label
_atom_site_type_symbol
_atom_site_fract_x
_atom_site_fract_y
_atom_site_fract_z
_atom_site_U_iso_or_equiv
_atom_site_adp_type
_atom_site_occupancy
_atom_site_symmetry_multiplicity
_atom_site_calc_flag
_atom_site_refinement_flags
_atom_site_disorder_assembly
_atom_site_disorder_group
C1 C 0.44630(19) 0.19458(15) 0.37292(11) 0.0297(5) Uani 1 1 d . . .
C2 C 0.4729(2) 0.27090(14) 0.49486(10) 0.0311(5) Uani 1 1 d . . .
C3 C 0.5910(2) 0.21523(15) 0.53890(10) 0.0335(5) Uani 1 1 d . . .
C4 C 0.6296(2) 0.23909(16) 0.61328(11) 0.0416(6) Uani 1 1 d . . .
H4 H 0.7086 0.2031 0.6448 0.050 Uiso 1 1 calc R . .
C5 C 0.5558(2) 0.31383(17) 0.64225(11) 0.0461(6) Uani 1 1 d . . .
H5 H 0.5842 0.3284 0.6932 0.055 Uiso 1 1 calc R . .
C6 C 0.4414(2) 0.36732(16) 0.59777(11) 0.0422(6) Uani 1 1 d . . .
H6 H 0.3919 0.4187 0.6184 0.051 Uiso 1 1 calc R . .
C7 C 0.3970(2) 0.34721(15) 0.52305(10) 0.0346(5) Uani 1 1 d . . .
C8 C 0.6746(2) 0.13558(15) 0.50680(10) 0.0378(5) Uani 1 1 d . . .
H8 H 0.5986 0.1011 0.4676 0.045 Uiso 1 1 calc R . .
C9 C 0.7482(3) 0.05626(17) 0.56196(12) 0.0581(7) Uani 1 1 d . . .
H9A H 0.8310 0.0862 0.5985 0.087 Uiso 1 1 calc R . .
H9B H 0.7884 0.0027 0.5362 0.087 Uiso 1 1 calc R . .
H9C H 0.6722 0.0289 0.5866 0.087 Uiso 1 1 calc R . .
C10 C 0.7928(2) 0.18196(19) 0.47013(13) 0.0550(7) Uani 1 1 d . . .
H10A H 0.7442 0.2324 0.4347 0.082 Uiso 1 1 calc R . .
H10B H 0.8373 0.1300 0.4446 0.082 Uiso 1 1 calc R . .
H10C H 0.8726 0.2132 0.5075 0.082 Uiso 1 1 calc R . .
C11 C 0.2672(2) 0.40323(16) 0.47385(11) 0.0430(6) Uani 1 1 d . . .
H11 H 0.2866 0.4038 0.4232 0.052 Uiso 1 1 calc R . .
C12 C 0.1190(3) 0.34795(19) 0.47015(16) 0.0729(8) Uani 1 1 d . . .
H12A H 0.1299 0.2787 0.4556 0.109 Uiso 1 1 calc R . .
H12B H 0.0378 0.3801 0.4340 0.109 Uiso 1 1 calc R . .
H12C H 0.0937 0.3494 0.5185 0.109 Uiso 1 1 calc R . .
C13 C 0.2528(3) 0.51105(17) 0.49647(14) 0.0606(7) Uani 1 1 d . . .
H13A H 0.2255 0.5130 0.5444 0.091 Uiso 1 1 calc R . .
H13B H 0.1737 0.5443 0.4598 0.091 Uiso 1 1 calc R . .
H13C H 0.3497 0.5453 0.4998 0.091 Uiso 1 1 calc R . .
C14 C 0.3899(2) 0.06589(14) 0.28054(9) 0.0311(5) Uani 1 1 d . . .
C15 C 0.4772(2) -0.01594(15) 0.26831(10) 0.0336(5) Uani 1 1 d . . .
C16 C 0.4011(2) -0.09637(16) 0.22892(11) 0.0412(5) Uani 1 1 d . . .
H16 H 0.4570 -0.1534 0.2206 0.049 Uiso 1 1 calc R . .
C17 C 0.2466(2) -0.09429(16) 0.20206(11) 0.0435(6) Uani 1 1 d . . .
H17 H 0.1965 -0.1502 0.1763 0.052 Uiso 1 1 calc R . .
C18 C 0.1641(2) -0.01077(16) 0.21251(11) 0.0423(6) Uani 1 1 d . . .
H18 H 0.0578 -0.0096 0.1927 0.051 Uiso 1 1 calc R . .
C19 C 0.2329(2) 0.07074(15) 0.25107(10) 0.0344(5) Uani 1 1 d . . .
C20 C 0.6480(2) -0.01874(16) 0.29753(11) 0.0406(5) Uani 1 1 d . . .
H20 H 0.6824 0.0509 0.3109 0.049 Uiso 1 1 calc R . .
C21 C 0.7307(3) -0.05504(18) 0.23941(14) 0.0583(7) Uani 1 1 d . . .
H21A H 0.6973 -0.1228 0.2242 0.087 Uiso 1 1 calc R . .
H21B H 0.8403 -0.0550 0.2600 0.087 Uiso 1 1 calc R . .
H21C H 0.7074 -0.0106 0.1968 0.087 Uiso 1 1 calc R . .
C22 C 0.6901(2) -0.08187(18) 0.36708(13) 0.0587(7) Uani 1 1 d . . .
H22A H 0.6354 -0.0575 0.4033 0.088 Uiso 1 1 calc R . .
H22B H 0.7996 -0.0772 0.3875 0.088 Uiso 1 1 calc R . .
H22C H 0.6625 -0.1515 0.3551 0.088 Uiso 1 1 calc R . .
C23 C 0.1399(2) 0.16269(16) 0.25964(11) 0.0423(6) Uani 1 1 d . . .
H23 H 0.2134 0.2172 0.2789 0.051 Uiso 1 1 calc R . .
C24 C 0.0437(3) 0.1462(2) 0.31605(15) 0.0715(8) Uani 1 1 d . . .
H24A H -0.0100 0.2079 0.3223 0.107 Uiso 1 1 calc R . .
H24B H 0.1094 0.1270 0.3632 0.107 Uiso 1 1 calc R . .
H24C H -0.0302 0.0931 0.2990 0.107 Uiso 1 1 calc R . .
C25 C 0.0434(3) 0.1986(2) 0.18692(14) 0.0731(8) Uani 1 1 d . . .
H25A H 0.1073 0.2067 0.1513 0.110 Uiso 1 1 calc R . .
H25B H -0.0032 0.2626 0.1941 0.110 Uiso 1 1 calc R . .
H25C H -0.0362 0.1495 0.1684 0.110 Uiso 1 1 calc R . .
N1 N 0.42636(17) 0.25471(12) 0.41826(9) 0.0341(4) Uani 1 1 d . . .
N2 N 0.46880(17) 0.14769(12) 0.32035(9) 0.0328(4) Uani 1 1 d . . .

loop_
_atom_site_aniso_label
_atom_site_aniso_U_11
_atom_site_aniso_U_22
_atom_site_aniso_U_33
_atom_site_aniso_U_23
_atom_site_aniso_U_13
_atom_site_aniso_U_12
C1 0.0281(10) 0.0289(12) 0.0304(11) 0.0051(10) 0.0028(9) -0.0009(9)
C2 0.0340(10) 0.0340(12) 0.0248(10) -0.0014(9) 0.0052(8) -0.0059(9)
C3 0.0324(10) 0.0392(13) 0.0293(11) 0.0005(9) 0.0076(9) -0.0034(9)
C4 0.0389(11) 0.0525(15) 0.0298(12) 0.0024(11) 0.0001(9) -0.0035(10)
C5 0.0534(13) 0.0570(15) 0.0267(11) -0.0072(11) 0.0062(10) -0.0050(12)
C6 0.0510(13) 0.0461(14) 0.0306(12) -0.0081(10) 0.0111(10) -0.0004(10)
C7 0.0396(11) 0.0361(12) 0.0296(11) -0.0009(9) 0.0107(9) -0.0048(9)
C8 0.0391(11) 0.0434(13) 0.0292(11) 0.0028(10) 0.0041(9) 0.0018(10)
C9 0.0662(15) 0.0604(17) 0.0448(14) 0.0070(12) 0.0061(11) 0.0201(13)
C10 0.0465(13) 0.0693(17) 0.0515(14) -0.0016(13) 0.0160(11) 0.0006(12)
C11 0.0535(13) 0.0449(14) 0.0315(11) -0.0012(10) 0.0113(10) 0.0116(11)
C12 0.0507(14) 0.0604(18) 0.093(2) -0.0010(16) -0.0153(13) 0.0019(13)
C13 0.0633(15) 0.0449(15) 0.0721(17) 0.0031(13) 0.0122(13) 0.0079(12)
C14 0.0399(11) 0.0314(12) 0.0210(10) -0.0003(9) 0.0046(8) -0.0063(10)
C15 0.0425(11) 0.0321(12) 0.0269(11) 0.0000(9) 0.0092(9) -0.0017(10)
C16 0.0530(13) 0.0356(13) 0.0359(12) -0.0074(10) 0.0118(10) -0.0020(10)
C17 0.0554(14) 0.0368(13) 0.0372(12) -0.0092(10) 0.0080(10) -0.0138(11)
C18 0.0425(12) 0.0482(15) 0.0341(12) -0.0030(11) 0.0041(9) -0.0077(11)
C19 0.0398(11) 0.0356(13) 0.0271(10) 0.0004(9) 0.0056(9) -0.0034(10)
C20 0.0407(11) 0.0370(13) 0.0452(13) -0.0056(10) 0.0118(10) 0.0009(10)
C21 0.0531(14) 0.0571(16) 0.0679(16) -0.0133(13) 0.0205(12) 0.0084(12)
C22 0.0445(13) 0.0689(18) 0.0565(15) 0.0060(14) -0.0020(11) 0.0035(12)
C23 0.0373(11) 0.0377(13) 0.0459(13) -0.0008(11) -0.0037(10) 0.0008(10)
C24 0.0775(17) 0.0684(19) 0.0776(19) -0.0024(16) 0.0362(15) 0.0176(15)
C25 0.0721(16) 0.0683(18) 0.0640(17) 0.0040(15) -0.0163(14) 0.0138(14)
N1 0.0373(9) 0.0370(10) 0.0263(9) -0.0029(8) 0.0035(7) 0.0009(8)
N2 0.0365(9) 0.0323(10) 0.0284(9) -0.0023(8) 0.0049(7) -0.0010(7)

loop_
_atom_type_symbol
_atom_type_description
_atom_type_scat_dispersion_real
_atom_type_scat_dispersion_imag
_atom_type_scat_source
C C 0.0033 0.0016 'International Tables Vol C Tables 4.2.6.8 and 6.1.1.4'
H H 0.0000 0.0000 'International Tables Vol C Tables 4.2.6.8 and 6.1.1.4'
N N 0.0061 0.0033 'International Tables Vol C Tables 4.2.6.8 and 6.1.1.4'

loop_
_geom_angle_atom_site_label_1
_geom_angle_atom_site_label_2
_geom_angle_atom_site_label_3
_geom_angle
_geom_angle_site_symmetry_1
_geom_angle_site_symmetry_3
_geom_angle_publ_flag
N1 C1 N2 169.3(2) . . ?
C7 C2 C3 122.68(17) . . ?
C7 C2 N1 115.66(17) . . ?
C3 C2 N1 121.64(18) . . ?
C4 C3 C2 116.71(19) . . ?
C4 C3 C8 121.55(17) . . ?
C2 C3 C8 121.72(17) . . ?
C5 C4 C3 121.51(19) . . ?
C5 C4 H4 119.2 . . ?
C3 C4 H4 119.2 . . ?
C6 C5 C4 120.46(19) . . ?
C6 C5 H5 119.8 . . ?
C4 C5 H5 119.8 . . ?
C5 C6 C7 120.9(2) . . ?
C5 C6 H6 119.5 . . ?
C7 C6 H6 119.5 . . ?
C6 C7 C2 117.68(18) . . ?
C6 C7 C11 121.46(19) . . ?
C2 C7 C11 120.82(17) . . ?
C3 C8 C10 110.69(17) . . ?
C3 C8 C9 114.03(17) . . ?
C10 C8 C9 110.17(18) . . ?
C3 C8 H8 107.2 . . ?
C10 C8 H8 107.2 . . ?
C9 C8 H8 107.2 . . ?
C8 C9 H9A 109.5 . . ?
C8 C9 H9B 109.5 . . ?
H9A C9 H9B 109.5 . . ?
C8 C9 H9C 109.5 . . ?
H9A C9 H9C 109.5 . . ?
H9B C9 H9C 109.5 . . ?
C8 C10 H10A 109.5 . . ?
C8 C10 H10B 109.5 . . ?
H10A C10 H10B 109.5 . . ?
C8 C10 H10C 109.5 . . ?
H10A C10 H10C 109.5 . . ?
H10B C10 H10C 109.5 . . ?
C7 C11 C12 109.91(18) . . ?
C7 C11 C13 113.93(17) . . ?
C12 C11 C13 110.32(18) . . ?
C7 C11 H11 107.5 . . ?
C12 C11 H11 107.5 . . ?
C13 C11 H11 107.5 . . ?
C11 C12 H12A 109.5 . . ?
C11 C12 H12B 109.5 . . ?
H12A C12 H12B 109.5 . . ?
C11 C12 H12C 109.5 . . ?
H12A C12 H12C 109.5 . . ?
H12B C12 H12C 109.5 . . ?
C11 C13 H13A 109.5 . . ?
C11 C13 H13B 109.5 . . ?
H13A C13 H13B 109.5 . . ?
C11 C13 H13C 109.5 . . ?
H13A C13 H13C 109.5 . . ?
H13B C13 H13C 109.5 . . ?
C15 C14 C19 121.97(17) . . ?
C15 C14 N2 117.05(16) . . ?
C19 C14 N2 120.86(17) . . ?
C16 C15 C14 117.53(18) . . ?
C16 C15 C20 120.77(18) . . ?
C14 C15 C20 121.70(17) . . ?
C17 C16 C15 121.1(2) . . ?
C17 C16 H16 119.4 . . ?
C15 C16 H16 119.4 . . ?
C16 C17 C18 120.06(19) . . ?
C16 C17 H17 120.0 . . ?
C18 C17 H17 120.0 . . ?
C19 C18 C17 121.40(18) . . ?
C19 C18 H18 119.3 . . ?
C17 C18 H18 119.3 . . ?
C18 C19 C14 117.80(18) . . ?
C18 C19 C23 120.18(17) . . ?
C14 C19 C23 122.02(17) . . ?
C15 C20 C22 111.08(17) . . ?
C15 C20 C21 111.86(17) . . ?
C22 C20 C21 111.02(18) . . ?
C15 C20 H20 107.6 . . ?
C22 C20 H20 107.6 . . ?
C21 C20 H20 107.6 . . ?
C20 C21 H21A 109.5 . . ?
C20 C21 H21B 109.5 . . ?
H21A C21 H21B 109.5 . . ?
C20 C21 H21C 109.5 . . ?
H21A C21 H21C 109.5 . . ?
H21B C21 H21C 109.5 . . ?
C20 C22 H22A 109.5 . . ?
C20 C22 H22B 109.5 . . ?
H22A C22 H22B 109.5 . . ?
C20 C22 H22C 109.5 . . ?
H22A C22 H22C 109.5 . . ?
H22B C22 H22C 109.5 . . ?
C25 C23 C19 112.54(19) . . ?
C25 C23 C24 111.2(2) . . ?
C19 C23 C24 111.66(18) . . ?
C25 C23 H23 107.0 . . ?
C19 C23 H23 107.0 . . ?
C24 C23 H23 107.0 . . ?
C23 C24 H24A 109.5 . . ?
C23 C24 H24B 109.5 . . ?
H24A C24 H24B 109.5 . . ?
C23 C24 H24C 109.5 . . ?
H24A C24 H24C 109.5 . . ?
H24B C24 H24C 109.5 . . ?
C23 C25 H25A 109.5 . . ?
C23 C25 H25B 109.5 . . ?
H25A C25 H25B 109.5 . . ?
C23 C25 H25C 109.5 . . ?
H25A C25 H25C 109.5 . . ?
H25B C25 H25C 109.5 . . ?
C1 N1 C2 138.73(17) . . ?
C1 N2 C14 131.51(17) . . ?

loop_
_geom_bond_atom_site_label_1
_geom_bond_atom_site_label_2
_geom_bond_distance
_geom_bond_site_symmetry_2
_geom_bond_publ_flag
C1 N1 1.213(2) . ?
C1 N2 1.221(2) . ?
C2 C7 1.400(3) . ?
C2 C3 1.408(3) . ?
C2 N1 1.415(2) . ?
C3 C4 1.392(3) . ?
C3 C8 1.510(3) . ?
C4 C5 1.381(3) . ?
C4 H4 0.9500 . ?
C5 C6 1.376(3) . ?
C5 H5 0.9500 . ?
C6 C7 1.390(3) . ?
C6 H6 0.9500 . ?
C7 C11 1.519(3) . ?
C8 C10 1.525(3) . ?
C8 C9 1.527(3) . ?
C8 H8 1.0000 . ?
C9 H9A 0.9800 . ?
C9 H9B 0.9800 . ?
C9 H9C 0.9800 . ?
C10 H10A 0.9800 . ?
C10 H10B 0.9800 . ?
C10 H10C 0.9800 . ?
C11 C12 1.520(3) . ?
C11 C13 1.522(3) . ?
C11 H11 1.0000 . ?
C12 H12A 0.9800 . ?
C12 H12B 0.9800 . ?
C12 H12C 0.9800 . ?
C13 H13A 0.9800 . ?
C13 H13B 0.9800 . ?
C13 H13C 0.9800 . ?
C14 C15 1.401(3) . ?
C14 C19 1.405(3) . ?
C14 N2 1.425(2) . ?
C15 C16 1.398(3) . ?
C15 C20 1.519(3) . ?
C16 C17 1.375(3) . ?
C16 H16 0.9500 . ?
C17 C18 1.385(3) . ?
C17 H17 0.9500 . ?
C18 C19 1.380(3) . ?
C18 H18 0.9500 . ?
C19 C23 1.522(3) . ?
C20 C22 1.527(3) . ?
C20 C21 1.530(3) . ?
C20 H20 1.0000 . ?
C21 H21A 0.9800 . ?
C21 H21B 0.9800 . ?
C21 H21C 0.9800 . ?
C22 H22A 0.9800 . ?
C22 H22B 0.9800 . ?
C22 H22C 0.9800 . ?
C23 C25 1.520(3) . ?
C23 C24 1.526(3) . ?
C23 H23 1.0000 . ?
C24 H24A 0.9800 . ?
C24 H24B 0.9800 . ?
C24 H24C 0.9800 . ?
C25 H25A 0.9800 . ?
C25 H25B 0.9800 . ?
C25 H25C 0.9800 . ?

loop_
_geom_torsion_atom_site_label_1
_geom_torsion_atom_site_label_2
_geom_torsion_atom_site_label_3
_geom_torsion_atom_site_label_4
_geom_torsion
_geom_torsion_site_symmetry_1
_geom_torsion_site_symmetry_2
_geom_torsion_site_symmetry_3
_geom_torsion_site_symmetry_4
_geom_torsion_publ_flag
C7 C2 C3 C4 0.4(3) . . . . ?
N1 C2 C3 C4 178.53(18) . . . . ?
C7 C2 C3 C8 -177.92(17) . . . . ?
N1 C2 C3 C8 0.2(3) . . . . ?
C2 C3 C4 C5 -0.1(3) . . . . ?
C8 C3 C4 C5 178.20(18) . . . . ?
C3 C4 C5 C6 -0.2(3) . . . . ?
C4 C5 C6 C7 0.3(3) . . . . ?
C5 C6 C7 C2 0.0(3) . . . . ?
C5 C6 C7 C11 177.82(19) . . . . ?
C3 C2 C7 C6 -0.3(3) . . . . ?
N1 C2 C7 C6 -178.56(17) . . . . ?
C3 C2 C7 C11 -178.18(18) . . . . ?
N1 C2 C7 C11 3.6(3) . . . . ?
C4 C3 C8 C10 -99.0(2) . . . . ?
C2 C3 C8 C10 79.2(2) . . . . ?
C4 C3 C8 C9 25.9(3) . . . . ?
C2 C3 C8 C9 -155.91(19) . . . . ?
C6 C7 C11 C12 -91.1(2) . . . . ?
C2 C7 C11 C12 86.6(2) . . . . ?
C6 C7 C11 C13 33.2(3) . . . . ?
C2 C7 C11 C13 -149.0(2) . . . . ?
C19 C14 C15 C16 -3.7(3) . . . . ?
N2 C14 C15 C16 -179.63(16) . . . . ?
C19 C14 C15 C20 177.28(18) . . . . ?
N2 C14 C15 C20 1.3(3) . . . . ?
C14 C15 C16 C17 1.2(3) . . . . ?
C20 C15 C16 C17 -179.75(18) . . . . ?
C15 C16 C17 C18 1.3(3) . . . . ?
C16 C17 C18 C19 -1.5(3) . . . . ?
C17 C18 C19 C14 -0.9(3) . . . . ?
C17 C18 C19 C23 178.12(19) . . . . ?
C15 C14 C19 C18 3.6(3) . . . . ?
N2 C14 C19 C18 179.35(17) . . . . ?
C15 C14 C19 C23 -175.48(18) . . . . ?
N2 C14 C19 C23 0.3(3) . . . . ?
C16 C15 C20 C22 -78.1(2) . . . . ?
C14 C15 C20 C22 100.9(2) . . . . ?
C16 C15 C20 C21 46.5(3) . . . . ?
C14 C15 C20 C21 -134.4(2) . . . . ?
C18 C19 C23 C25 -50.3(3) . . . . ?
C14 C19 C23 C25 128.7(2) . . . . ?
C18 C19 C23 C24 75.5(3) . . . . ?
C14 C19 C23 C24 -105.4(2) . . . . ?
N2 C1 N1 C2 -136.1(9) . . . . ?
C7 C2 N1 C1 -170.7(2) . . . . ?
C3 C2 N1 C1 11.0(4) . . . . ?
N1 C1 N2 C14 -130.8(9) . . . . ?
C15 C14 N2 C1 -130.7(2) . . . . ?
C19 C14 N2 C1 53.3(3) . . . . ?

loop_
_cod_related_entry_id
_cod_related_entry_database
_cod_related_entry_code
1 ChemSpider 67651
